data_7105864
loop_
_publ_author_name
'Jian-Bin Lin'
'Wei Xue'
'Jie-Peng Zhang'
'Xiao-Ming Chen'

_publ_section_title
;
 An ionic porous coordination framework exhibiting high CO2 affinity and
 CO2/CH4 selectivity
;
_journal_name_full Chem.Commun.
_journal_page_first 926
_journal_paper_doi 10.1039/c0cc04089d
_journal_volume 47
_journal_year 2011
_chemical_formula_sum 'C32 H32 Cl4 Co3 N10 O5'
_chemical_formula_weight 955.27
_chemical_name_systematic
;
?
;
_space_group_IT_number 15
_symmetry_cell_setting monoclinic
_symmetry_space_group_name_Hall '-C 2yc'
_symmetry_space_group_name_H-M 'C 1 2/c 1'
_atom_sites_solution_hydrogens geom
_atom_sites_solution_primary direct
_atom_sites_solution_secondary difmap
_audit_creation_method SHELXL-97
_cell_angle_alpha 90.00
_cell_angle_beta 90.271(2)
_cell_angle_gamma 90.00
_cell_formula_units_Z 4
_cell_length_a 20.471(2)
_cell_length_b 15.3812(17)
_cell_length_c 13.8175(16)
_cell_measurement_reflns_used 1388
_cell_measurement_temperature 120(2)
_cell_measurement_theta_max 22.3935
_cell_measurement_theta_min 2.214
_cell_volume 4350.6(8)
_computing_cell_refinement 'SAINT+ Ver. 6.22, Bruker AXS Inc., 2001.'
_computing_data_collection 'SMART Bruker AXS Inc., 1998.'
_computing_data_reduction 'SAINT+ Ver. 6.22, Bruker AXS Inc., 2001.'
_computing_molecular_graphics 'SHELXTL Ver. 6.12, (Sheldrick, 2000)'
_computing_publication_material 'SHELXTL Ver. 6.12, (Sheldrick, 2000)'
_computing_structure_refinement 'SHELXTL Ver. 6.12, (Sheldrick, 2000)'
_computing_structure_solution 'SHELXTL Ver. 6.12, (Sheldrick, 2000)'
_diffrn_ambient_temperature 120(2)
_diffrn_measured_fraction_theta_full 0.999
_diffrn_measured_fraction_theta_max 0.999
_diffrn_measurement_device_type 'Bruker Apex CCd'
_diffrn_measurement_method '\w scan'
_diffrn_radiation_monochromator graphite
_diffrn_radiation_source 'fine-focus sealed tube'
_diffrn_radiation_type MoK\a
_diffrn_radiation_wavelength 0.71073
_diffrn_reflns_av_R_equivalents 0.0535
_diffrn_reflns_av_sigmaI/netI 0.0788
_diffrn_reflns_limit_h_max 24
_diffrn_reflns_limit_h_min -15
_diffrn_reflns_limit_k_max 18
_diffrn_reflns_limit_k_min -17
_diffrn_reflns_limit_l_max 16
_diffrn_reflns_limit_l_min -16
_diffrn_reflns_number 9080
_diffrn_reflns_theta_full 25.00
_diffrn_reflns_theta_max 25.00
_diffrn_reflns_theta_min 1.99
_exptl_absorpt_coefficient_mu 1.424
_exptl_absorpt_correction_T_max 0.8825
_exptl_absorpt_correction_T_min 0.8021
_exptl_absorpt_correction_type multi-scan
_exptl_absorpt_process_details SADABS
_exptl_crystal_colour blue
_exptl_crystal_density_diffrn 1.458
_exptl_crystal_density_method 'not measured'
_exptl_crystal_description block
_exptl_crystal_F_000 1932
_exptl_crystal_size_max 0.16
_exptl_crystal_size_mid 0.11
_exptl_crystal_size_min 0.09
_refine_diff_density_max 1.669
_refine_diff_density_min -0.541
_refine_diff_density_rms 0.136
_refine_ls_extinction_method none
_refine_ls_goodness_of_fit_ref 1.008
_refine_ls_hydrogen_treatment constr
_refine_ls_matrix_type full
_refine_ls_number_parameters 242
_refine_ls_number_reflns 3838
_refine_ls_number_restraints 12
_refine_ls_restrained_S_all 1.015
_refine_ls_R_factor_all 0.0996
_refine_ls_R_factor_gt 0.0667
_refine_ls_shift/su_max 0.000
_refine_ls_shift/su_mean 0.000
_refine_ls_structure_factor_coef Fsqd
_refine_ls_weighting_details 'calc w=1/[\s^2^(Fo^2^)+(0.1300P)^2^+0.0000P] where P=(Fo^2^+2Fc^2^)/3'
_refine_ls_weighting_scheme calc
_refine_ls_wR_factor_gt 0.1827
_refine_ls_wR_factor_ref 0.2100
_reflns_number_gt 2630
_reflns_number_total 3838
_reflns_threshold_expression >2sigma(I)
_cod_data_source_file C0CC04089D.TXT
_cod_data_source_block 1-CO2
_cod_depositor_comments
;
The following automatic conversions were performed:
'_symmetry_cell_setting' value 'Monoclinic' changed to 'monoclinic'
according to '/home/saulius/struct/CIF-dictionaries/cif_core.dic'
dictionary named 'cif_core.dic' version 2.4.1 from 2010-06-29.

Automatic conversion script
Id: cif_fix_enum 1527 2010-12-29 10:47:43Z saulius 
;
_cod_original_cell_volume 4350.6(9)
_cod_original_sg_symbol_H-M C2/c
_cod_database_code 7105864

loop_
_symmetry_equiv_pos_as_xyz
'x, y, z'
'-x, y, -z+1/2'
'x+1/2, y+1/2, z'
'-x+1/2, y+1/2, -z+1/2'
'-x, -y, -z'
'x, -y, z-1/2'
'-x+1/2, -y+1/2, -z'
'x+1/2, -y+1/2, z-1/2'

loop_
_atom_site_label
_atom_site_type_symbol
_atom_site_fract_x
_atom_site_fract_y
_atom_site_fract_z
_atom_site_U_iso_or_equiv
_atom_site_adp_type
_atom_site_occupancy
_atom_site_symmetry_multiplicity
_atom_site_calc_flag
_atom_site_refinement_flags
_atom_site_disorder_assembly
_atom_site_disorder_group
Co1 Co 0.2500 0.2500 0.5000 0.0187(3) Uani 1 2 d S . .
Co2 Co 0.34035(4) 0.11553(6) 0.36824(6) 0.0265(3) Uani 1 1 d . . .
Cl1 Cl 0.39570(8) 0.15559(13) 0.23403(13) 0.0428(5) Uani 1 1 d . . .
Cl2 Cl 0.37290(9) -0.01615(12) 0.42296(15) 0.0476(5) Uani 1 1 d . . .
O1 O 0.15498(19) 0.2965(3) 0.5283(3) 0.0228(9) Uani 1 1 d . . .
N1 N 0.2093(2) 0.1758(3) 0.3943(4) 0.0240(11) Uani 1 1 d . . .
N2 N 0.2437(2) 0.1159(3) 0.3416(4) 0.0242(12) Uani 1 1 d . . .
N3 N 0.1374(3) 0.1001(3) 0.3059(4) 0.0314(13) Uani 1 1 d . . .
N4 N 0.2336(2) -0.1422(3) 0.1019(4) 0.0268(12) Uani 1 1 d . . .
C1 C 0.0968(3) 0.2739(4) 0.4878(4) 0.0231(13) Uani 1 1 d . . .
C2 C 0.0396(3) 0.3107(4) 0.5244(5) 0.0280(14) Uani 1 1 d . . .
H2A H 0.0424 0.3508 0.5766 0.034 Uiso 1 1 calc R . .
C3 C -0.0215(3) 0.2899(5) 0.4862(5) 0.0338(16) Uani 1 1 d . . .
H3A H -0.0597 0.3165 0.5113 0.041 Uiso 1 1 calc R . .
C4 C -0.0264(3) 0.2310(5) 0.4126(5) 0.0406(19) Uani 1 1 d . . .
H4A H -0.0680 0.2163 0.3865 0.049 Uiso 1 1 calc R . .
C5 C 0.0290(3) 0.1933(5) 0.3765(5) 0.0375(17) Uani 1 1 d . . .
H5A H 0.0252 0.1519 0.3258 0.045 Uiso 1 1 calc R . .
C6 C 0.0914(3) 0.2143(4) 0.4125(4) 0.0259(14) Uani 1 1 d . . .
C7 C 0.1464(3) 0.1642(4) 0.3710(4) 0.0248(14) Uani 1 1 d . . .
C8 C 0.1986(3) 0.0719(4) 0.2901(5) 0.0294(15) Uani 1 1 d . . .
C9 C 0.2124(3) -0.0011(4) 0.2253(4) 0.0250(14) Uani 1 1 d . . .
C10 C 0.1626(4) -0.0498(5) 0.1903(6) 0.048(2) Uani 1 1 d . . .
H10A H 0.1190 -0.0358 0.2075 0.057 Uiso 1 1 calc R . .
C11 C 0.1741(4) -0.1195(5) 0.1301(6) 0.047(2) Uani 1 1 d . . .
H11A H 0.1379 -0.1527 0.1079 0.057 Uiso 1 1 calc R . .
C12 C 0.2821(3) -0.0936(5) 0.1334(6) 0.048(2) Uani 1 1 d . . .
H12A H 0.3251 -0.1078 0.1134 0.058 Uiso 1 1 calc R . .
C13 C 0.2738(3) -0.0224(5) 0.1946(6) 0.050(2) Uani 1 1 d . . .
H13A H 0.3104 0.0110 0.2148 0.060 Uiso 1 1 calc R . .
N1S N 0.5000 -0.0084(6) 0.2500 0.047(2) Uani 1 2 d S . .
H1SD H 0.4723 0.0263 0.2825 0.056 Uiso 1 1 d R . .
C1S C 0.4627(5) -0.0547(7) 0.1814(8) 0.093(4) Uani 1 1 d . . .
H1SA H 0.4830 -0.1100 0.1704 0.139 Uiso 1 1 d R . .
H1SB H 0.4192 -0.0635 0.2053 0.139 Uiso 1 1 d R . .
H1SC H 0.4608 -0.0228 0.1217 0.139 Uiso 1 1 d R . .
N1A N -0.2340(6) -0.2484(8) 0.0501(10) 0.063(4) Uiso 0.50 1 d PD A -1
H1AA H -0.2590 -0.2373 -0.0049 0.075 Uiso 0.50 1 calc PR A -1
C3A C -0.2768(7) -0.2261(11) 0.1333(11) 0.064(5) Uiso 0.50 1 d PD A -1
H3AA H -0.2830 -0.1630 0.1360 0.096 Uiso 0.50 1 calc PR A -1
H3AB H -0.2564 -0.2462 0.1936 0.096 Uiso 0.50 1 calc PR A -1
H3AC H -0.3193 -0.2546 0.1250 0.096 Uiso 0.50 1 calc PR A -1
C2A C -0.2283(9) -0.3426(8) 0.0554(16) 0.084(6) Uiso 0.50 1 d PD A -1
H2AA H -0.2007 -0.3633 0.0024 0.126 Uiso 0.50 1 calc PR A -1
H2AB H -0.2717 -0.3689 0.0499 0.126 Uiso 0.50 1 calc PR A -1
H2AC H -0.2085 -0.3590 0.1175 0.126 Uiso 0.50 1 calc PR A -1
C1A C -0.1797(7) -0.2008(10) 0.0398(13) 0.078(6) Uiso 0.50 1 d PD A -1
H1AB H -0.1368 -0.2235 0.0330 0.093 Uiso 0.50 1 calc PR A -1
O1A O -0.1937(12) -0.1250(10) 0.040(2) 0.264(17) Uiso 0.50 1 d PD A -1
O2C O -0.1109(9) -0.0784(14) 0.0578(16) 0.138(7) Uiso 0.50 1 d PD A -1
O1C O -0.0055(9) -0.0442(14) 0.1077(17) 0.147(8) Uiso 0.50 1 d PD A -1
C1C C -0.0591(11) -0.055(3) 0.083(3) 0.184(17) Uiso 0.50 1 d PD A -1

loop_
_atom_site_aniso_label
_atom_site_aniso_U_11
_atom_site_aniso_U_22
_atom_site_aniso_U_33
_atom_site_aniso_U_23
_atom_site_aniso_U_13
_atom_site_aniso_U_12
Co1 0.0243(6) 0.0146(6) 0.0173(6) -0.0003(4) 0.0004(4) 0.0017(4)
Co2 0.0272(5) 0.0241(5) 0.0282(5) -0.0074(4) 0.0025(4) 0.0010(4)
Cl1 0.0407(10) 0.0572(13) 0.0306(9) -0.0036(8) 0.0066(8) -0.0098(9)
Cl2 0.0554(12) 0.0242(10) 0.0631(13) -0.0028(9) -0.0079(9) 0.0110(8)
O1 0.027(2) 0.019(2) 0.023(2) -0.0028(18) -0.0016(17) 0.0036(18)
N1 0.024(3) 0.026(3) 0.022(3) -0.005(2) 0.002(2) 0.001(2)
N2 0.031(3) 0.016(3) 0.026(3) -0.004(2) 0.002(2) 0.000(2)
N3 0.029(3) 0.027(3) 0.038(3) -0.008(3) -0.001(2) 0.001(2)
N4 0.031(3) 0.024(3) 0.025(3) -0.009(2) -0.002(2) 0.000(2)
C1 0.030(3) 0.017(3) 0.022(3) 0.006(3) 0.000(3) 0.000(3)
C2 0.028(3) 0.025(3) 0.031(4) -0.002(3) 0.003(3) 0.008(3)
C3 0.023(3) 0.038(4) 0.041(4) -0.006(3) 0.000(3) 0.006(3)
C4 0.027(4) 0.056(5) 0.039(4) -0.020(4) -0.005(3) 0.001(3)
C5 0.031(4) 0.046(5) 0.036(4) -0.016(3) -0.011(3) 0.008(3)
C6 0.029(3) 0.025(3) 0.024(3) 0.001(3) -0.003(3) 0.007(3)
C7 0.027(3) 0.031(4) 0.017(3) -0.004(3) 0.003(2) 0.001(3)
C8 0.035(4) 0.024(4) 0.030(4) -0.005(3) 0.002(3) -0.002(3)
C9 0.030(3) 0.020(3) 0.025(3) -0.003(3) -0.003(3) 0.003(3)
C10 0.032(4) 0.047(5) 0.064(5) -0.031(4) 0.006(4) 0.003(3)
C11 0.033(4) 0.050(5) 0.059(5) -0.040(4) -0.002(4) -0.001(3)
C12 0.028(4) 0.059(5) 0.058(5) -0.032(4) 0.003(4) 0.000(4)
C13 0.030(4) 0.051(5) 0.069(5) -0.038(4) -0.001(4) -0.007(3)
N1S 0.043(5) 0.042(6) 0.056(6) 0.000 0.000(4) 0.000
C1S 0.062(6) 0.112(10) 0.104(9) -0.080(8) -0.022(6) 0.029(6)

loop_
_atom_type_symbol
_atom_type_description
_atom_type_scat_dispersion_real
_atom_type_scat_dispersion_imag
_atom_type_scat_source
C C 0.0033 0.0016 'International Tables Vol C Tables 4.2.6.8 and 6.1.1.4'
H H 0.0000 0.0000 'International Tables Vol C Tables 4.2.6.8 and 6.1.1.4'
N N 0.0061 0.0033 'International Tables Vol C Tables 4.2.6.8 and 6.1.1.4'
O O 0.0106 0.0060 'International Tables Vol C Tables 4.2.6.8 and 6.1.1.4'
Cl Cl 0.1484 0.1585 'International Tables Vol C Tables 4.2.6.8 and 6.1.1.4'
Co Co 0.3494 0.9721 'International Tables Vol C Tables 4.2.6.8 and 6.1.1.4'

loop_
_geom_angle_atom_site_label_1
_geom_angle_atom_site_label_2
_geom_angle_atom_site_label_3
_geom_angle
_geom_angle_site_symmetry_1
_geom_angle_site_symmetry_3
_geom_angle_publ_flag
N1 Co1 N1 180.000(1) 7_556 . ?
N1 Co1 O1 92.96(17) 7_556 . ?
N1 Co1 O1 87.04(17) . . ?
N1 Co1 O1 87.04(17) 7_556 7_556 ?
N1 Co1 O1 92.96(17) . 7_556 ?
O1 Co1 O1 180.0 . 7_556 ?
N1 Co1 N4 91.5(2) 7_556 6_556 ?
N1 Co1 N4 88.5(2) . 6_556 ?
O1 Co1 N4 89.62(17) . 6_556 ?
O1 Co1 N4 90.38(17) 7_556 6_556 ?
N1 Co1 N4 88.5(2) 7_556 4 ?
N1 Co1 N4 91.5(2) . 4 ?
O1 Co1 N4 90.38(17) . 4 ?
O1 Co1 N4 89.62(17) 7_556 4 ?
N4 Co1 N4 180.00(18) 6_556 4 ?
O1 Co2 N2 100.11(18) 7_556 . ?
O1 Co2 Cl1 112.62(13) 7_556 . ?
N2 Co2 Cl1 110.18(16) . . ?
O1 Co2 Cl2 111.06(13) 7_556 . ?
N2 Co2 Cl2 110.60(15) . . ?
Cl1 Co2 Cl2 111.72(8) . . ?
C1 O1 Co2 120.9(4) . 7_556 ?
C1 O1 Co1 130.1(4) . . ?
Co2 O1 Co1 109.00(18) 7_556 . ?
C7 N1 N2 106.1(5) . . ?
C7 N1 Co1 129.8(4) . . ?
N2 N1 Co1 123.4(4) . . ?
C8 N2 N1 105.4(5) . . ?
C8 N2 Co2 140.2(4) . . ?
N1 N2 Co2 114.3(4) . . ?
C7 N3 C8 102.7(5) . . ?
C12 N4 C11 116.4(6) . . ?
C12 N4 Co1 121.5(5) . 4_545 ?
C11 N4 Co1 121.9(4) . 4_545 ?
O1 C1 C6 123.0(5) . . ?
O1 C1 C2 118.8(6) . . ?
C6 C1 C2 118.2(6) . . ?
C1 C2 C3 121.5(6) . . ?
C1 C2 H2A 119.3 . . ?
C3 C2 H2A 119.3 . . ?
C4 C3 C2 119.9(6) . . ?
C4 C3 H3A 120.1 . . ?
C2 C3 H3A 120.1 . . ?
C3 C4 C5 119.6(6) . . ?
C3 C4 H4A 120.2 . . ?
C5 C4 H4A 120.2 . . ?
C4 C5 C6 121.8(6) . . ?
C4 C5 H5A 119.1 . . ?
C6 C5 H5A 119.1 . . ?
C1 C6 C5 119.0(6) . . ?
C1 C6 C7 125.0(5) . . ?
C5 C6 C7 115.8(6) . . ?
N3 C7 N1 112.8(5) . . ?
N3 C7 C6 122.5(5) . . ?
N1 C7 C6 124.7(6) . . ?
N3 C8 N2 112.9(5) . . ?
N3 C8 C9 122.0(6) . . ?
N2 C8 C9 125.0(6) . . ?
C10 C9 C13 116.6(6) . . ?
C10 C9 C8 119.7(6) . . ?
C13 C9 C8 123.6(6) . . ?
C9 C10 C11 121.1(7) . . ?
C9 C10 H10A 119.5 . . ?
C11 C10 H10A 119.5 . . ?
N4 C11 C10 122.8(6) . . ?
N4 C11 H11A 118.6 . . ?
C10 C11 H11A 118.6 . . ?
N4 C12 C13 123.6(7) . . ?
N4 C12 H12A 118.2 . . ?
C13 C12 H12A 118.2 . . ?
C9 C13 C12 119.4(6) . . ?
C9 C13 H13A 120.3 . . ?
C12 C13 H13A 120.3 . . ?
C1S N1S C1S 119.3(12) . 2_655 ?
C1S N1S H1SD 107.1 . . ?
C1S N1S H1SD 107.8 2_655 . ?
N1S C1S H1SA 108.6 . . ?
N1S C1S H1SB 109.9 . . ?
H1SA C1S H1SB 109.5 . . ?
N1S C1S H1SC 109.9 . . ?
H1SA C1S H1SC 109.5 . . ?
H1SB C1S H1SC 109.5 . . ?
C1A N1A C2A 118.8(10) . . ?
C1A N1A C3A 116.7(9) . . ?
C2A N1A C3A 103.8(13) . . ?
C1A N1A H1AA 105.5 . . ?
C2A N1A H1AA 105.5 . . ?
C3A N1A H1AA 105.5 . . ?
N1A C3A H3AA 109.5 . . ?
N1A C3A H3AB 109.5 . . ?
H3AA C3A H3AB 109.5 . . ?
N1A C3A H3AC 109.5 . . ?
H3AA C3A H3AC 109.5 . . ?
H3AB C3A H3AC 109.5 . . ?
N1A C2A H2AA 109.5 . . ?
N1A C2A H2AB 109.5 . . ?
H2AA C2A H2AB 109.5 . . ?
N1A C2A H2AC 109.5 . . ?
H2AA C2A H2AC 109.5 . . ?
H2AB C2A H2AC 109.5 . . ?
O1A C1A N1A 109.4(10) . . ?
O1A C1A H1AB 125.3 . . ?
N1A C1A H1AB 125.3 . . ?
C1A O1A O2C 99.1(18) . . ?
C1C O2C O1A 170(3) . . ?
O1C C1C O2C 170(5) . . ?

loop_
_geom_bond_atom_site_label_1
_geom_bond_atom_site_label_2
_geom_bond_distance
_geom_bond_site_symmetry_2
_geom_bond_publ_flag
Co1 N1 2.029(5) 7_556 ?
Co1 N1 2.029(5) . ?
Co1 O1 2.111(4) . ?
Co1 O1 2.111(4) 7_556 ?
Co1 N4 2.202(5) 6_556 ?
Co1 N4 2.202(5) 4 ?
Co2 O1 1.970(4) 7_556 ?
Co2 N2 2.010(5) . ?
Co2 Cl1 2.2633(19) . ?
Co2 Cl2 2.261(2) . ?
O1 C1 1.358(7) . ?
O1 Co2 1.970(4) 7_556 ?
N1 C7 1.338(8) . ?
N1 N2 1.372(7) . ?
N2 C8 1.346(8) . ?
N3 C7 1.346(8) . ?
N3 C8 1.344(8) . ?
N4 C12 1.314(9) . ?
N4 C11 1.328(8) . ?
N4 Co1 2.202(5) 4_545 ?
C1 C6 1.391(9) . ?
C1 C2 1.399(8) . ?
C2 C3 1.392(9) . ?
C2 H2A 0.9500 . ?
C3 C4 1.365(9) . ?
C3 H3A 0.9500 . ?
C4 C5 1.370(9) . ?
C4 H4A 0.9500 . ?
C5 C6 1.405(9) . ?
C5 H5A 0.9500 . ?
C6 C7 1.482(8) . ?
C8 C9 1.464(9) . ?
C9 C10 1.353(9) . ?
C9 C13 1.367(9) . ?
C10 C11 1.378(9) . ?
C10 H10A 0.9500 . ?
C11 H11A 0.9500 . ?
C12 C13 1.395(10) . ?
C12 H12A 0.9500 . ?
C13 H13A 0.9500 . ?
N1S C1S 1.408(9) . ?
N1S C1S 1.408(9) 2_655 ?
N1S H1SD 0.8999 . ?
C1S H1SA 0.9598 . ?
C1S H1SB 0.9601 . ?
C1S H1SC 0.9599 . ?
N1A C1A 1.339(8) . ?
N1A C2A 1.456(9) . ?
N1A C3A 1.488(9) . ?
N1A H1AA 0.9300 . ?
C3A H3AA 0.9800 . ?
C3A H3AB 0.9800 . ?
C3A H3AC 0.9800 . ?
C2A H2AA 0.9800 . ?
C2A H2AB 0.9800 . ?
C2A H2AC 0.9800 . ?
C1A O1A 1.200(9) . ?
C1A H1AB 0.9500 . ?
O1A O2C 1.86(3) . ?
O2C C1C 1.169(9) . ?
O1C C1C 1.162(9) . ?
